data_7222266
loop_
_publ_author_name
'Li, Xiu-Yuan'
'Liu, Meng'
'Yue, Ke-Fen'
'Wu, Ya-Pan'
'He, Tian'
'Yan, Ni'
'Wang, Yao-Yu'

_publ_section_title
;
 A series of reaction-controlled coordination polymers constructed from
 bis(imidazole) and tetrafluoroterephthalic acid ligands: syntheses,
 structural diversities, properties
;
_journal_issue 43
_journal_name_full CrystEngComm
_journal_page_first 8273
_journal_paper_doi 10.1039/C5CE01423A
_journal_volume 17
_journal_year 2015
_chemical_formula_sum 'C32 H34 Co F8 N4 O12'
_chemical_formula_weight 877.56
_chemical_name_systematic
; 
 ? 
;
_space_group_IT_number 2
_symmetry_cell_setting triclinic
_symmetry_space_group_name_Hall '-P 1'
_symmetry_space_group_name_H-M 'P -1'
_atom_sites_solution_hydrogens geom
_atom_sites_solution_primary direct
_atom_sites_solution_secondary difmap
_audit_creation_method SHELXL-97
_audit_update_record
;
2015-06-25 deposited with the CCDC.
2015-09-21 downloaded from the CCDC.
;
_cell_angle_alpha 116.906(5)
_cell_angle_beta 113.912(4)
_cell_angle_gamma 92.898(6)
_cell_formula_units_Z 1
_cell_length_a 9.437(2)
_cell_length_b 11.304(4)
_cell_length_c 11.371(3)
_cell_measurement_reflns_used 861
_cell_measurement_temperature 296(2)
_cell_measurement_theta_max 21.24
_cell_measurement_theta_min 2.46
_cell_volume 947.3(5)
_computing_structure_refinement 'SHELXL-97 (Sheldrick, 1997)'
_computing_structure_solution 'SHELXS-97 (Sheldrick, 1990)'
_diffrn_ambient_temperature 296(2)
_diffrn_measured_fraction_theta_full 0.988
_diffrn_measured_fraction_theta_max 0.988
_diffrn_measurement_device_type 'Bruker SMART APEX II CCD area-detector'
_diffrn_measurement_method '\f and \w scans'
_diffrn_radiation_monochromator graphite
_diffrn_radiation_source 'fine-focus sealed tube'
_diffrn_radiation_type MoK\a
_diffrn_radiation_wavelength 0.71073
_diffrn_reflns_av_R_equivalents 0.0333
_diffrn_reflns_av_sigmaI/netI 0.0797
_diffrn_reflns_limit_h_max 4
_diffrn_reflns_limit_h_min -11
_diffrn_reflns_limit_k_max 13
_diffrn_reflns_limit_k_min -13
_diffrn_reflns_limit_l_max 13
_diffrn_reflns_limit_l_min -10
_diffrn_reflns_number 4800
_diffrn_reflns_theta_full 25.04
_diffrn_reflns_theta_max 25.04
_diffrn_reflns_theta_min 2.43
_exptl_absorpt_coefficient_mu 0.557
_exptl_absorpt_correction_T_max 0.9412
_exptl_absorpt_correction_T_min 0.8596
_exptl_absorpt_correction_type multi-scan
_exptl_absorpt_process_details SADABS
_exptl_crystal_colour pink
_exptl_crystal_density_diffrn 1.538
_exptl_crystal_density_method 'not measured'
_exptl_crystal_description block
_exptl_crystal_F_000 449
_exptl_crystal_size_max 0.28
_exptl_crystal_size_mid 0.19
_exptl_crystal_size_min 0.11
_refine_diff_density_max 0.389
_refine_diff_density_min -0.409
_refine_diff_density_rms 0.099
_refine_ls_extinction_method none
_refine_ls_goodness_of_fit_ref 1.108
_refine_ls_hydrogen_treatment mixed
_refine_ls_matrix_type full
_refine_ls_number_parameters 264
_refine_ls_number_reflns 3324
_refine_ls_number_restraints 4
_refine_ls_restrained_S_all 1.108
_refine_ls_R_factor_all 0.0911
_refine_ls_R_factor_gt 0.0760
_refine_ls_shift/su_max 0.001
_refine_ls_shift/su_mean 0.000
_refine_ls_structure_factor_coef Fsqd
_refine_ls_weighting_details 'calc w=1/[\s^2^(Fo^2^)+(0.0988P)^2^+1.4070P] where P=(Fo^2^+2Fc^2^)/3'
_refine_ls_weighting_scheme calc
_refine_ls_wR_factor_gt 0.1932
_refine_ls_wR_factor_ref 0.2182
_reflns_number_gt 2812
_reflns_number_total 3324
_reflns_threshold_expression >2sigma(I)
_cod_data_source_file c5ce01423a2.cif
_cod_data_source_block 4
_cod_depositor_comments 'Adding full bibliography for 7222263--7222269.cif.'
_cod_original_sg_symbol_H-M P-1
_cod_database_code 7222266

loop_
_symmetry_equiv_pos_as_xyz
'x, y, z'
'-x, -y, -z'

loop_
_atom_site_label
_atom_site_type_symbol
_atom_site_fract_x
_atom_site_fract_y
_atom_site_fract_z
_atom_site_U_iso_or_equiv
_atom_site_adp_type
_atom_site_occupancy
_atom_site_symmetry_multiplicity
_atom_site_calc_flag
_atom_site_refinement_flags
Co1 Co 0.5000 0.5000 0.5000 0.0222(3) Uani 1 2 d S
N1 N 0.7616(6) 0.3380(5) 0.1556(6) 0.0418(12) Uani 1 1 d .
N2 N 0.7027(7) 0.1815(6) -0.0686(6) 0.0522(14) Uani 1 1 d .
O1 O 0.3037(5) 0.3236(4) 0.3291(5) 0.0455(11) Uani 1 1 d .
O2 O 0.4294(6) 0.1604(5) 0.2711(5) 0.0709(17) Uani 1 1 d .
O3 O 0.4880(5) 0.4857(4) 0.6732(5) 0.0430(10) Uani 1 1 d .
O4 O 0.6828(6) 0.3910(5) 0.7486(5) 0.0553(13) Uani 1 1 d .
O5 O 0.2743(13) 0.8749(8) 0.3164(9) 0.114(3) Uani 1 1 d D
H5 H 0.207(14) 0.802(9) 0.281(16) 0.170 Uiso 1 1 d D
O1W O 0.3316(4) 0.6172(4) 0.4994(4) 0.0355(9) Uani 1 1 d D
H1WA H 0.4070 0.6825 0.5789 0.053 Uiso 1 1 d RD
H1WB H 0.3115 0.6253 0.4258 0.053 Uiso 1 1 d RD
F1 F 0.2390(5) 0.0682(4) -0.0516(4) 0.0606(11) Uani 1 1 d .
F2 F -0.0391(5) -0.1190(4) -0.2821(4) 0.0598(11) Uani 1 1 d .
F3 F 0.3082(5) 0.2770(4) 0.7218(4) 0.0631(12) Uani 1 1 d .
F4 F 0.7643(5) 0.6673(4) 1.0565(4) 0.0654(12) Uani 1 1 d .
C1 C 0.3090(7) 0.2027(6) 0.2546(7) 0.0417(15) Uani 1 1 d .
C2 C 0.1467(7) 0.0999(5) 0.1222(7) 0.0378(14) Uani 1 1 d .
C3 C 0.1228(8) 0.0375(6) -0.0222(7) 0.0431(15) Uani 1 1 d .
C4 C -0.0224(7) -0.0612(5) -0.1427(6) 0.0410(15) Uani 1 1 d .
C5 C 0.5741(7) 0.4463(6) 0.7561(6) 0.0347(13) Uani 1 1 d .
C6 C 0.5383(7) 0.4715(6) 0.8840(6) 0.0353(13) Uani 1 1 d .
C7 C 0.4045(7) 0.3887(6) 0.8599(6) 0.0375(13) Uani 1 1 d .
C8 C 0.6323(7) 0.5828(6) 1.0266(6) 0.0376(13) Uani 1 1 d .
C9 C 0.9547(9) 0.3718(9) 0.0638(10) 0.070(2) Uani 1 1 d .
H9A H 1.0502 0.3744 0.1415 0.106 Uiso 1 1 calc R
H9B H 0.9523 0.4647 0.0884 0.106 Uiso 1 1 calc R
H9C H 0.9557 0.3236 -0.0302 0.106 Uiso 1 1 calc R
C10 C 0.8093(8) 0.2990(7) 0.0511(7) 0.0452(15) Uani 1 1 d .
C11 C 0.5809(9) 0.1400(8) -0.0429(9) 0.061(2) Uani 1 1 d .
H11 H 0.4922 0.0614 -0.1083 0.074 Uiso 1 1 calc R
C12 C 0.6222(8) 0.2406(7) 0.0989(8) 0.0503(16) Uani 1 1 d .
H12 H 0.5651 0.2433 0.1499 0.060 Uiso 1 1 calc R
C13 C 0.8467(8) 0.4631(6) 0.3077(7) 0.0444(15) Uani 1 1 d .
H13A H 0.7677 0.4971 0.3381 0.053 Uiso 1 1 calc R
H13B H 0.9035 0.5347 0.3046 0.053 Uiso 1 1 calc R
C14 C 0.9656(7) 0.4366(6) 0.4224(6) 0.0397(14) Uani 1 1 d .
H14A H 0.9120 0.3587 0.4191 0.048 Uiso 1 1 calc R
H14B H 1.0524 0.4134 0.3995 0.048 Uiso 1 1 calc R
C15 C 0.2747(18) 0.9515(12) 0.4515(13) 0.123(5) Uani 1 1 d .
H15A H 0.2695 1.0427 0.4674 0.147 Uiso 1 1 calc R
H15B H 0.3774 0.9636 0.5311 0.147 Uiso 1 1 calc R
C16 C 0.150(2) 0.8975(15) 0.467(2) 0.174(8) Uani 1 1 d .
H16A H 0.0472 0.8839 0.3887 0.262 Uiso 1 1 calc R
H16B H 0.1598 0.9612 0.5632 0.262 Uiso 1 1 calc R
H16C H 0.1585 0.8105 0.4600 0.262 Uiso 1 1 calc R

loop_
_atom_site_aniso_label
_atom_site_aniso_U_11
_atom_site_aniso_U_22
_atom_site_aniso_U_33
_atom_site_aniso_U_23
_atom_site_aniso_U_13
_atom_site_aniso_U_12
Co1 0.0262(5) 0.0224(5) 0.0171(5) 0.0085(4) 0.0119(4) 0.0046(4)
N1 0.043(3) 0.038(3) 0.040(3) 0.017(2) 0.020(2) 0.009(2)
N2 0.056(4) 0.051(3) 0.046(3) 0.022(3) 0.026(3) 0.020(3)
O1 0.031(2) 0.031(2) 0.045(2) 0.0065(19) 0.010(2) 0.0003(17)
O2 0.045(3) 0.045(3) 0.054(3) -0.005(2) 0.001(2) 0.015(2)
O3 0.049(3) 0.065(3) 0.042(2) 0.038(2) 0.031(2) 0.026(2)
O4 0.062(3) 0.083(3) 0.056(3) 0.048(3) 0.041(3) 0.043(3)
O5 0.185(9) 0.102(5) 0.084(5) 0.050(5) 0.086(6) 0.056(6)
O1W 0.035(2) 0.044(2) 0.0256(19) 0.0161(17) 0.0152(17) 0.0102(17)
F1 0.047(2) 0.059(2) 0.053(2) 0.0171(19) 0.022(2) -0.0078(19)
F2 0.063(3) 0.059(2) 0.035(2) 0.0122(18) 0.0205(19) 0.006(2)
F3 0.073(3) 0.055(2) 0.0301(19) 0.0045(17) 0.023(2) -0.010(2)
F4 0.064(3) 0.073(3) 0.053(2) 0.026(2) 0.034(2) -0.005(2)
C1 0.039(3) 0.028(3) 0.034(3) 0.009(2) 0.006(3) -0.004(3)
C2 0.033(3) 0.026(3) 0.039(3) 0.013(2) 0.009(3) 0.005(2)
C3 0.040(3) 0.033(3) 0.043(3) 0.016(3) 0.013(3) 0.002(3)
C4 0.041(3) 0.024(3) 0.028(3) 0.004(2) 0.004(3) -0.002(2)
C5 0.041(3) 0.040(3) 0.027(3) 0.019(2) 0.020(3) 0.008(3)
C6 0.042(3) 0.043(3) 0.032(3) 0.027(3) 0.020(3) 0.014(3)
C7 0.045(3) 0.032(3) 0.030(3) 0.013(2) 0.018(3) 0.005(3)
C8 0.037(3) 0.038(3) 0.032(3) 0.017(3) 0.014(3) -0.001(2)
C9 0.059(5) 0.091(6) 0.082(6) 0.049(5) 0.047(5) 0.021(4)
C10 0.047(4) 0.057(4) 0.044(4) 0.030(3) 0.027(3) 0.026(3)
C11 0.054(4) 0.053(4) 0.067(5) 0.028(4) 0.024(4) 0.016(3)
C12 0.043(4) 0.048(4) 0.050(4) 0.019(3) 0.022(3) 0.005(3)
C13 0.043(3) 0.040(3) 0.039(3) 0.014(3) 0.019(3) 0.009(3)
C14 0.037(3) 0.041(3) 0.041(3) 0.018(3) 0.021(3) 0.011(3)
C15 0.188(14) 0.103(8) 0.098(8) 0.047(7) 0.091(10) 0.060(9)
C16 0.221(18) 0.147(13) 0.29(2) 0.130(15) 0.210(19) 0.096(13)

loop_
_atom_type_symbol
_atom_type_description
_atom_type_scat_dispersion_real
_atom_type_scat_dispersion_imag
_atom_type_scat_source
C C 0.0033 0.0016 'International Tables Vol C Tables 4.2.6.8 and 6.1.1.4'
H H 0.0000 0.0000 'International Tables Vol C Tables 4.2.6.8 and 6.1.1.4'
Co Co 0.3494 0.9721 'International Tables Vol C Tables 4.2.6.8 and 6.1.1.4'
F F 0.0171 0.0103 'International Tables Vol C Tables 4.2.6.8 and 6.1.1.4'
N N 0.0061 0.0033 'International Tables Vol C Tables 4.2.6.8 and 6.1.1.4'
O O 0.0106 0.0060 'International Tables Vol C Tables 4.2.6.8 and 6.1.1.4'

loop_
_geom_angle_atom_site_label_1
_geom_angle_atom_site_label_2
_geom_angle_atom_site_label_3
_geom_angle
_geom_angle_site_symmetry_1
_geom_angle_site_symmetry_3
O1 Co1 O1 180.0(2) 2_666 .
O1 Co1 O3 93.88(18) 2_666 2_666
O1 Co1 O3 86.12(18) . 2_666
O1 Co1 O3 86.12(18) 2_666 .
O1 Co1 O3 93.88(18) . .
O3 Co1 O3 180.000(2) 2_666 .
O1 Co1 O1W 92.34(15) 2_666 .
O1 Co1 O1W 87.66(15) . .
O3 Co1 O1W 90.42(15) 2_666 .
O3 Co1 O1W 89.58(15) . .
O1 Co1 O1W 87.66(15) 2_666 2_666
O1 Co1 O1W 92.34(15) . 2_666
O3 Co1 O1W 89.58(15) 2_666 2_666
O3 Co1 O1W 90.42(15) . 2_666
O1W Co1 O1W 180.000(1) . 2_666
C10 N1 C12 108.5(5) . .
C10 N1 C13 125.7(5) . .
C12 N1 C13 125.8(6) . .
C10 N2 C11 110.6(6) . .
C1 O1 Co1 127.2(4) . .
C5 O3 Co1 130.9(4) . .
C15 O5 H5 99(10) . .
Co1 O1W H1WA 86.6 . .
Co1 O1W H1WB 103.5 . .
H1WA O1W H1WB 112.8 . .
O2 C1 O1 127.8(5) . .
O2 C1 C2 117.0(5) . .
O1 C1 C2 115.0(5) . .
C3 C2 C4 117.4(5) . 2
C3 C2 C1 120.7(6) . .
C4 C2 C1 121.8(5) 2 .
F1 C3 C2 121.1(5) . .
F1 C3 C4 118.0(6) . .
C2 C3 C4 120.9(6) . .
F2 C4 C2 120.0(5) . 2
F2 C4 C3 118.3(6) . .
C2 C4 C3 121.7(6) 2 .
O4 C5 O3 128.8(5) . .
O4 C5 C6 117.2(5) . .
O3 C5 C6 114.0(5) . .
C8 C6 C7 116.6(5) . .
C8 C6 C5 121.3(5) . .
C7 C6 C5 122.0(5) . .
F3 C7 C8 119.2(5) . 2_667
F3 C7 C6 119.1(5) . .
C8 C7 C6 121.6(5) 2_667 .
F4 C8 C6 119.1(5) . .
F4 C8 C7 119.0(5) . 2_667
C6 C8 C7 121.8(5) . 2_667
C10 C9 H9A 109.5 . .
C10 C9 H9B 109.5 . .
H9A C9 H9B 109.5 . .
C10 C9 H9C 109.5 . .
H9A C9 H9C 109.5 . .
H9B C9 H9C 109.5 . .
N2 C10 N1 107.6(6) . .
N2 C10 C9 125.1(6) . .
N1 C10 C9 127.3(6) . .
C12 C11 N2 104.1(6) . .
C12 C11 H11 128.0 . .
N2 C11 H11 128.0 . .
N1 C12 C11 109.2(7) . .
N1 C12 H12 125.4 . .
C11 C12 H12 125.4 . .
N1 C13 C14 112.7(5) . .
N1 C13 H13A 109.1 . .
C14 C13 H13A 109.1 . .
N1 C13 H13B 109.1 . .
C14 C13 H13B 109.1 . .
H13A C13 H13B 107.8 . .
C14 C14 C13 110.1(6) 2_766 .
C14 C14 H14A 109.6 2_766 .
C13 C14 H14A 109.6 . .
C14 C14 H14B 109.6 2_766 .
C13 C14 H14B 109.6 . .
H14A C14 H14B 108.2 . .
O5 C15 C16 116.9(13) . .
O5 C15 H15A 108.1 . .
C16 C15 H15A 108.1 . .
O5 C15 H15B 108.1 . .
C16 C15 H15B 108.1 . .
H15A C15 H15B 107.3 . .
C15 C16 H16A 109.5 . .
C15 C16 H16B 109.5 . .
H16A C16 H16B 109.5 . .
C15 C16 H16C 109.5 . .
H16A C16 H16C 109.5 . .
H16B C16 H16C 109.5 . .

loop_
_geom_bond_atom_site_label_1
_geom_bond_atom_site_label_2
_geom_bond_distance
_geom_bond_site_symmetry_2
Co1 O1 2.094(4) 2_666
Co1 O1 2.094(4) .
Co1 O3 2.094(4) 2_666
Co1 O3 2.094(4) .
Co1 O1W 2.120(4) .
Co1 O1W 2.120(4) 2_666
N1 C10 1.338(8) .
N1 C12 1.372(8) .
N1 C13 1.477(7) .
N2 C10 1.322(8) .
N2 C11 1.403(10) .
O1 C1 1.257(7) .
O2 C1 1.232(8) .
O3 C5 1.242(7) .
O4 C5 1.240(7) .
O5 C15 1.379(13) .
O5 H5 0.822(10) .
O1W H1WA 0.8303 .
O1W H1WB 0.8288 .
F1 C3 1.341(7) .
F2 C4 1.346(7) .
F3 C7 1.349(6) .
F4 C8 1.350(7) .
C1 C2 1.526(7) .
C2 C3 1.371(9) .
C2 C4 1.373(9) 2
C3 C4 1.393(8) .
C4 C2 1.373(9) 2
C5 C6 1.531(7) .
C6 C8 1.369(8) .
C6 C7 1.384(8) .
C7 C8 1.374(8) 2_667
C8 C7 1.374(8) 2_667
C9 C10 1.482(10) .
C9 H9A 0.9600 .
C9 H9B 0.9600 .
C9 H9C 0.9600 .
C11 C12 1.354(10) .
C11 H11 0.9300 .
C12 H12 0.9300 .
C13 C14 1.501(8) .
C13 H13A 0.9700 .
C13 H13B 0.9700 .
C14 C14 1.509(11) 2_766
C14 H14A 0.9700 .
C14 H14B 0.9700 .
C15 C16 1.407(17) .
C15 H15A 0.9700 .
C15 H15B 0.9700 .
C16 H16A 0.9600 .
C16 H16B 0.9600 .
C16 H16C 0.9600 .

loop_
_geom_torsion_atom_site_label_1
_geom_torsion_atom_site_label_2
_geom_torsion_atom_site_label_3
_geom_torsion_atom_site_label_4
_geom_torsion
_geom_torsion_site_symmetry_1
_geom_torsion_site_symmetry_4
O3 Co1 O1 C1 82.5(5) 2_666 .
O3 Co1 O1 C1 -97.5(5) . .
O1W Co1 O1 C1 173.1(5) . .
O1W Co1 O1 C1 -6.9(5) 2_666 .
O1 Co1 O3 C5 -75.6(5) 2_666 .
O1 Co1 O3 C5 104.4(5) . .
O1W Co1 O3 C5 -168.0(5) . .
O1W Co1 O3 C5 12.0(5) 2_666 .
Co1 O1 C1 O2 4.2(11) . .
Co1 O1 C1 C2 -171.5(4) . .
O2 C1 C2 C3 -58.4(8) . .
O1 C1 C2 C3 117.9(7) . .
O2 C1 C2 C4 118.4(7) . 2
O1 C1 C2 C4 -65.4(8) . 2
C4 C2 C3 F1 -179.2(5) 2 .
C1 C2 C3 F1 -2.2(9) . .
C4 C2 C3 C4 0.0(10) 2 .
C1 C2 C3 C4 176.9(5) . .
F1 C3 C4 F2 -0.8(8) . .
C2 C3 C4 F2 179.9(5) . .
F1 C3 C4 C2 179.2(5) . 2
C2 C3 C4 C2 0.0(10) . 2
Co1 O3 C5 O4 -8.1(10) . .
Co1 O3 C5 C6 171.7(4) . .
O4 C5 C6 C8 80.5(7) . .
O3 C5 C6 C8 -99.3(7) . .
O4 C5 C6 C7 -103.7(7) . .
O3 C5 C6 C7 76.5(7) . .
C8 C6 C7 F3 -179.5(5) . .
C5 C6 C7 F3 4.5(8) . .
C8 C6 C7 C8 0.1(10) . 2_667
C5 C6 C7 C8 -175.9(5) . 2_667
C7 C6 C8 F4 -179.9(5) . .
C5 C6 C8 F4 -3.9(9) . .
C7 C6 C8 C7 -0.1(10) . 2_667
C5 C6 C8 C7 175.9(5) . 2_667
C11 N2 C10 N1 -0.6(7) . .
C11 N2 C10 C9 179.3(7) . .
C12 N1 C10 N2 0.7(7) . .
C13 N1 C10 N2 179.3(5) . .
C12 N1 C10 C9 -179.2(7) . .
C13 N1 C10 C9 -0.5(10) . .
C10 N2 C11 C12 0.2(8) . .
C10 N1 C12 C11 -0.5(8) . .
C13 N1 C12 C11 -179.2(6) . .
N2 C11 C12 N1 0.2(8) . .
C10 N1 C13 C14 -91.1(7) . .
C12 N1 C13 C14 87.4(7) . .
N1 C13 C14 C14 -173.7(6) . 2_766
